data_4348216
loop_
_publ_author_name
'Perivolaris, Alexandros'
'Stoumpos, Constantinos C.'
'Karpinska, Jolanta'
'Ryder, Alan G.'
'Frost, Jamie M.'
'Mason, Kevin'
'Prescimone, Alessandro'
'Slawin, Alexandra M. Z.'
'Kessler, Vadim G.'
'Mathieson, Jennifer S.'
'Cronin, Leroy'
'Brechin, Euan K.'
'Papaefstathiou, Giannis S.'

_publ_section_title
;
 A family of [Ni8] cages templated by \m6-peroxide from dioxygen
 activation
;
_journal_issue 6
_journal_name_full 'Inorg. Chem. Front.'
_journal_page_first 487
_journal_paper_doi 10.1039/C4QI00048J
_journal_volume 1
_journal_year 2014
_chemical_formula_sum 'C110 H112 N6 Ni8 O30'
_chemical_formula_weight 2467.74
_space_group_IT_number 14
_space_group_name_Hall '-P 2ybc'
_space_group_name_H-M_alt 'P 1 21/c 1'
_symmetry_cell_setting monoclinic
_symmetry_space_group_name_H-M 'P 1 21/c 1'
_atom_sites_solution_hydrogens geom
_atom_sites_solution_primary direct
_atom_sites_solution_secondary difmap
_audit_creation_method SHELXL-97
_cell_angle_alpha 90.00
_cell_angle_beta 103.829(2)
_cell_angle_gamma 90.00
_cell_formula_units_Z 2
_cell_length_a 13.259(2)
_cell_length_b 28.761(5)
_cell_length_c 15.273(3)
_cell_measurement_reflns_used 4180
_cell_measurement_temperature 296(2)
_cell_measurement_theta_max 24.17
_cell_measurement_theta_min 2.43
_cell_volume 5655.4(17)
_computing_structure_refinement 'SHELXL-97 (Sheldrick, 2008)'
_diffrn_ambient_temperature 296(2)
_diffrn_measured_fraction_theta_full 0.978
_diffrn_measured_fraction_theta_max 0.978
_diffrn_radiation_monochromator graphite
_diffrn_radiation_source 'fine-focus sealed tube'
_diffrn_radiation_type MoK\a
_diffrn_radiation_wavelength 0.71073
_diffrn_reflns_av_R_equivalents 0.0920
_diffrn_reflns_av_sigmaI/netI 0.1137
_diffrn_reflns_limit_h_max 12
_diffrn_reflns_limit_h_min -15
_diffrn_reflns_limit_k_max 14
_diffrn_reflns_limit_k_min -32
_diffrn_reflns_limit_l_max 17
_diffrn_reflns_limit_l_min -17
_diffrn_reflns_number 21909
_diffrn_reflns_theta_full 24.17
_diffrn_reflns_theta_max 24.17
_diffrn_reflns_theta_min 2.43
_exptl_absorpt_coefficient_mu 1.379
_exptl_absorpt_correction_T_max 0.8520
_exptl_absorpt_correction_T_min 0.5951
_exptl_absorpt_correction_type multi-scan
_exptl_absorpt_process_details 'Bruker Apex-II'
_exptl_crystal_colour dark_green
_exptl_crystal_density_diffrn 1.449
_exptl_crystal_density_meas ?
_exptl_crystal_density_method 'not measured'
_exptl_crystal_description prism
_exptl_crystal_F_000 2556
_exptl_crystal_size_max 0.42
_exptl_crystal_size_mid 0.20
_exptl_crystal_size_min 0.12
_refine_diff_density_max 0.525
_refine_diff_density_min -0.501
_refine_diff_density_rms 0.084
_refine_ls_extinction_coef none
_refine_ls_extinction_method none
_refine_ls_goodness_of_fit_ref 0.996
_refine_ls_hydrogen_treatment constr
_refine_ls_matrix_type full
_refine_ls_number_parameters 734
_refine_ls_number_reflns 8862
_refine_ls_number_restraints 760
_refine_ls_restrained_S_all 0.977
_refine_ls_R_factor_all 0.1197
_refine_ls_R_factor_gt 0.0631
_refine_ls_shift/su_max 0.001
_refine_ls_shift/su_mean 0.000
_refine_ls_structure_factor_coef Fsqd
_refine_ls_weighting_details 'calc w=1/[\s^2^(Fo^2^)+(0.0783P)^2^+0.0000P] where P=(Fo^2^+2Fc^2^)/3'
_refine_ls_weighting_scheme calc
_refine_ls_wR_factor_gt 0.1463
_refine_ls_wR_factor_ref 0.1743
_reflns_number_gt 5175
_reflns_number_total 8862
_reflns_threshold_expression >2\s(I)
_cod_data_source_file c4qi00048j2.cif
_cod_data_source_block ap510_0m
_cod_depositor_comments
;
The following automatic conversions were performed:

data item '_exptl_absorpt_correction_type' value 'Multi-scan' was
changed to 'multi-scan' in accordance with the
/home/saulius/struct/COD-crude-data/automatic-downloads/DataCite-retrospective/RSC/depositions/lib/dictionaries/cif_core.dic
dictionary named 'cif_core.dic' version 2.4.2 last updated on
2011-04-26.

data item '_symmetry_cell_setting' value 'Monoclinic' was changed to
'monoclinic' in accordance with the
/home/saulius/struct/COD-crude-data/automatic-downloads/DataCite-retrospective/RSC/depositions/lib/dictionaries/cif_core.dic
dictionary named 'cif_core.dic' version 2.4.2 last updated on
2011-04-26.

data item '_exptl_crystal_density_meas' value 'not measured' was
changed to '?' -- the value is perceived as not measured.

Automatic conversion script
Id: cif_fix_values 6909 2019-04-08 15:41:33Z antanas 
;
_cod_original_cell_volume 5655.0(16)
_cod_original_sg_symbol_H-M P2(1)/c
_cod_database_code 4348216

loop_
_symmetry_equiv_pos_as_xyz
'x, y, z'
'-x, y+1/2, -z+1/2'
'-x, -y, -z'
'x, -y-1/2, z-1/2'

loop_
_atom_site_label
_atom_site_type_symbol
_atom_site_fract_x
_atom_site_fract_y
_atom_site_fract_z
_atom_site_U_iso_or_equiv
_atom_site_adp_type
_atom_site_occupancy
_atom_site_symmetry_multiplicity
_atom_site_calc_flag
_atom_site_refinement_flags
_atom_site_disorder_assembly
_atom_site_disorder_group
Ni3 Ni 0.33985(7) 0.48723(3) 0.88900(5) 0.0480(3) Uani 1 1 d U . .
Ni1 Ni 0.52088(7) 0.55295(3) 0.88232(5) 0.0469(3) Uani 1 1 d U . .
Ni4 Ni 0.30232(7) 0.59262(3) 0.86891(5) 0.0524(3) Uani 1 1 d U . .
Ni2 Ni 0.57900(7) 0.43816(3) 0.93626(5) 0.0470(3) Uani 1 1 d U . .
C48 C 0.2033(6) 0.4435(3) 0.7405(4) 0.0601(17) Uani 1 1 d U B .
C1A C 0.0333(13) 0.7055(5) 0.4960(11) 0.176(6) Uani 1 1 d U . .
C41 C 0.2942(6) 0.4133(2) 0.7590(4) 0.0593(17) Uani 1 1 d U B .
C49 C 0.1175(7) 0.4386(2) 0.6580(5) 0.0657(19) Uani 1 1 d U . .
C54 C 0.0200(7) 0.4558(3) 0.6581(6) 0.086(2) Uani 1 1 d U . .
H54 H 0.0091 0.4695 0.7102 0.103 Uiso 1 1 calc R . .
C53 C -0.0600(7) 0.4532(3) 0.5838(7) 0.097(3) Uani 1 1 d U . .
H53 H -0.1256 0.4640 0.5857 0.116 Uiso 1 1 calc R . .
C52 C -0.0431(8) 0.4345(3) 0.5058(6) 0.097(3) Uani 1 1 d U . .
H52 H -0.0980 0.4324 0.4550 0.116 Uiso 1 1 calc R . .
C51 C 0.0509(8) 0.4190(3) 0.5015(6) 0.104(3) Uani 1 1 d U . .
H51 H 0.0619 0.4076 0.4475 0.125 Uiso 1 1 calc R . .
C50 C 0.1322(7) 0.4201(3) 0.5788(5) 0.083(2) Uani 1 1 d U . .
H50 H 0.1969 0.4082 0.5768 0.099 Uiso 1 1 calc R . .
C42 C 0.2980(8) 0.3651(3) 0.7244(5) 0.081(2) Uani 1 1 d U . .
C47 C 0.2275(10) 0.3345(3) 0.7345(8) 0.131(4) Uani 1 1 d U B .
H47 H 0.1751 0.3394 0.7645 0.158 Uiso 1 1 calc R A 1
C46 C 0.249(3) 0.2858(14) 0.684(3) 0.130(9) Uiso 0.50 1 d PU B 1
H46 H 0.1964 0.2636 0.6704 0.156 Uiso 0.50 1 calc PR B 1
C45 C 0.346(3) 0.2765(11) 0.662(3) 0.144(8) Uani 0.50 1 d PU B 1
H45 H 0.3680 0.2462 0.6562 0.173 Uiso 0.50 1 calc PR B 1
C44 C 0.402(2) 0.3114(8) 0.6493(17) 0.114(7) Uani 0.50 1 d PU B 1
H44 H 0.4536 0.3072 0.6186 0.137 Uiso 0.50 1 calc PR B 1
C43 C 0.385(4) 0.3552(18) 0.681(4) 0.104(7) Uani 0.50 1 d PU B 1
H43 H 0.4301 0.3793 0.6754 0.125 Uiso 0.50 1 calc PR B 1
C46A C 0.209(2) 0.2884(7) 0.7262(19) 0.130(7) Uani 0.50 1 d PU B 2
H46A H 0.1574 0.2711 0.7423 0.156 Uiso 0.50 1 calc PR B 2
C45A C 0.287(3) 0.2738(14) 0.689(3) 0.147(8) Uani 0.50 1 d PU B 2
H45A H 0.2981 0.2419 0.6894 0.176 Uiso 0.50 1 calc PR B 2
C44A C 0.341(3) 0.2966(9) 0.655(3) 0.120(7) Uani 0.50 1 d PU B 2
H44A H 0.3683 0.2847 0.6088 0.144 Uiso 0.50 1 calc PR B 2
C43A C 0.364(4) 0.3469(18) 0.689(4) 0.109(6) Uani 0.50 1 d PU B 2
H43A H 0.4238 0.3626 0.6842 0.130 Uiso 0.50 1 calc PR B 2
C8 C 0.6525(7) 0.6131(2) 0.8178(5) 0.0616(18) Uani 1 1 d U B .
C1 C 0.7137(6) 0.6029(2) 0.9125(5) 0.0594(17) Uani 1 1 d U . .
C9 C 0.7021(8) 0.6340(3) 0.7495(5) 0.079(2) Uani 1 1 d U . .
C14 C 0.6379(9) 0.6440(4) 0.6667(7) 0.133(4) Uani 1 1 d U . .
H14 H 0.5668 0.6390 0.6569 0.160 Uiso 1 1 calc R . .
C13 C 0.6789(13) 0.6617(5) 0.5970(9) 0.167(5) Uani 1 1 d U . .
H13 H 0.6349 0.6686 0.5413 0.200 Uiso 1 1 calc R . .
C12 C 0.7858(14) 0.6692(5) 0.6109(10) 0.167(5) Uani 1 1 d U . .
H12 H 0.8141 0.6817 0.5660 0.200 Uiso 1 1 calc R . .
C11 C 0.8444(12) 0.6579(5) 0.6895(9) 0.169(5) Uani 1 1 d U . .
H11 H 0.9158 0.6619 0.6987 0.203 Uiso 1 1 calc R . .
C10 C 0.8064(10) 0.6401(4) 0.7609(7) 0.140(4) Uani 1 1 d U . .
H10 H 0.8519 0.6327 0.8155 0.168 Uiso 1 1 calc R . .
C2 C 0.8078(7) 0.6270(3) 0.9622(5) 0.076(2) Uani 1 1 d U . .
C7 C 0.8029(11) 0.6725(4) 0.9834(8) 0.140(4) Uani 1 1 d U . .
H7 H 0.7402 0.6883 0.9648 0.168 Uiso 1 1 calc R . .
C6 C 0.8889(14) 0.6960(5) 1.0321(11) 0.173(6) Uani 1 1 d U . .
H6 H 0.8838 0.7275 1.0442 0.208 Uiso 1 1 calc R . .
C5 C 0.9791(14) 0.6742(6) 1.0619(10) 0.173(6) Uani 1 1 d U . .
H5 H 1.0374 0.6899 1.0947 0.208 Uiso 1 1 calc R . .
C4 C 0.9825(11) 0.6297(6) 1.0431(10) 0.171(5) Uani 1 1 d U . .
H4 H 1.0452 0.6141 1.0636 0.205 Uiso 1 1 calc R . .
C3 C 0.9009(9) 0.6056(5) 0.9963(9) 0.150(5) Uani 1 1 d U . .
H3 H 0.9078 0.5739 0.9869 0.180 Uiso 1 1 calc R . .
C28 C 0.6898(6) 0.3978(2) 0.8160(4) 0.0561(17) Uani 1 1 d U B .
C21 C 0.6561(5) 0.4429(2) 0.7747(4) 0.0519(16) Uani 1 1 d U . .
C29 C 0.7496(6) 0.3643(2) 0.7762(4) 0.0557(17) Uani 1 1 d U . .
C34 C 0.7356(6) 0.3167(3) 0.7896(5) 0.070(2) Uani 1 1 d U . .
H34 H 0.6866 0.3069 0.8201 0.084 Uiso 1 1 calc R . .
C33 C 0.7949(8) 0.2846(3) 0.7575(6) 0.087(3) Uani 1 1 d U . .
H33 H 0.7856 0.2531 0.7669 0.105 Uiso 1 1 calc R . .
C32 C 0.8675(8) 0.2982(3) 0.7118(6) 0.091(3) Uani 1 1 d U . .
H32 H 0.9064 0.2763 0.6895 0.109 Uiso 1 1 calc R . .
C31 C 0.8814(7) 0.3452(3) 0.6998(6) 0.090(3) Uani 1 1 d U . .
H31 H 0.9306 0.3550 0.6694 0.108 Uiso 1 1 calc R . .
C30 C 0.8236(6) 0.3778(3) 0.7322(5) 0.073(2) Uani 1 1 d U . .
H30 H 0.8349 0.4093 0.7243 0.088 Uiso 1 1 calc R . .
C22 C 0.6599(7) 0.4594(3) 0.6824(4) 0.067(2) Uani 1 1 d U . .
C27 C 0.6184(6) 0.4336(3) 0.6063(5) 0.081(2) Uani 1 1 d U . .
H27 H 0.5923 0.4041 0.6122 0.098 Uiso 1 1 calc R . .
C26 C 0.6150(9) 0.4511(4) 0.5211(6) 0.122(4) Uani 1 1 d U . .
H26 H 0.5867 0.4334 0.4701 0.147 Uiso 1 1 calc R . .
C25 C 0.6531(12) 0.4941(5) 0.5126(7) 0.142(5) Uani 1 1 d U . .
H25 H 0.6473 0.5063 0.4553 0.171 Uiso 1 1 calc R . .
C24 C 0.7001(10) 0.5202(4) 0.5865(7) 0.127(4) Uani 1 1 d U . .
H24 H 0.7296 0.5488 0.5794 0.152 Uiso 1 1 calc R . .
C23 C 0.7026(8) 0.5027(3) 0.6723(5) 0.089(3) Uani 1 1 d U . .
H23 H 0.7329 0.5202 0.7231 0.107 Uiso 1 1 calc R . .
C61 C 0.2823(7) 0.6507(3) 0.7020(5) 0.0666(19) Uani 1 1 d U . .
C73 C 0.1984(6) 0.5325(3) 0.9868(5) 0.073(2) Uani 1 1 d U B .
H73A H 0.1830 0.5589 1.0198 0.109 Uiso 1 1 calc R . .
H73B H 0.2050 0.5053 1.0241 0.109 Uiso 1 1 calc R . .
H73C H 0.1433 0.5280 0.9338 0.109 Uiso 1 1 calc R . .
C72 C 0.4908(6) 0.6438(2) 0.9758(5) 0.0641(19) Uani 1 1 d U B .
H72A H 0.5015 0.6580 0.9218 0.096 Uiso 1 1 calc R . .
H72B H 0.5558 0.6419 1.0198 0.096 Uiso 1 1 calc R . .
H72C H 0.4428 0.6622 0.9992 0.096 Uiso 1 1 calc R . .
C71 C 0.3561(6) 0.5376(2) 0.7156(4) 0.064(2) Uani 1 1 d U B .
H71A H 0.2837 0.5323 0.6895 0.097 Uiso 1 1 calc R . .
H71B H 0.3958 0.5120 0.7013 0.097 Uiso 1 1 calc R . .
H71C H 0.3775 0.5658 0.6917 0.097 Uiso 1 1 calc R . .
C74 C 0.0548(9) 0.5806(9) 0.7926(14) 0.315(13) Uani 1 1 d DU B .
H74A H 0.0096 0.5723 0.7358 0.472 Uiso 1 1 calc R . .
H74B H 0.0383 0.6113 0.8090 0.472 Uiso 1 1 calc R . .
H74C H 0.0458 0.5589 0.8380 0.472 Uiso 1 1 calc R . .
C19 C 0.201(4) 0.6870(12) 0.9264(14) 0.098(11) Uani 0.45 1 d PU B 3
H19A H 0.1782 0.6980 0.9778 0.147 Uiso 0.45 1 calc PR B 3
H19B H 0.1445 0.6881 0.8739 0.147 Uiso 0.45 1 calc PR B 3
H19C H 0.2567 0.7065 0.9172 0.147 Uiso 0.45 1 calc PR B 3
C19A C 0.179(3) 0.6796(11) 0.8980(16) 0.110(9) Uani 0.55 1 d PU B 4
H19D H 0.1551 0.6979 0.9417 0.164 Uiso 0.55 1 calc PR B 4
H19E H 0.1198 0.6686 0.8532 0.164 Uiso 0.55 1 calc PR B 4
H19F H 0.2217 0.6983 0.8696 0.164 Uiso 0.55 1 calc PR B 4
C62 C 0.3380(7) 0.6791(3) 0.6455(5) 0.070(2) Uani 1 1 d U . .
C63 C 0.4133(8) 0.7100(3) 0.6842(6) 0.092(3) Uani 1 1 d U . .
H63 H 0.4325 0.7130 0.7466 0.110 Uiso 1 1 calc R . .
C64 C 0.4617(9) 0.7372(3) 0.6309(7) 0.110(3) Uani 1 1 d U . .
H64 H 0.5109 0.7592 0.6575 0.132 Uiso 1 1 calc R . .
C65 C 0.4366(10) 0.7315(4) 0.5388(7) 0.112(3) Uani 1 1 d U . .
H65 H 0.4704 0.7490 0.5033 0.135 Uiso 1 1 calc R . .
C66 C 0.3638(9) 0.7008(4) 0.5004(7) 0.112(3) Uani 1 1 d U . .
H66 H 0.3477 0.6967 0.4382 0.135 Uiso 1 1 calc R . .
C67 C 0.3127(9) 0.6755(3) 0.5523(5) 0.102(3) Uani 1 1 d U . .
H67 H 0.2599 0.6553 0.5244 0.122 Uiso 1 1 calc R . .
N4 N 0.3744(5) 0.43180(19) 0.8186(3) 0.0507(13) Uani 1 1 d U . .
N1 N 0.6642(5) 0.57214(18) 0.9524(3) 0.0552(13) Uani 1 1 d U . .
N21 N 0.6150(4) 0.46945(19) 0.8281(3) 0.0497(13) Uani 1 1 d U B .
O48 O 0.1981(4) 0.47660(17) 0.7929(3) 0.0622(12) Uani 1 1 d U . .
O1A O 0.0343(7) 0.6973(3) 0.5906(7) 0.167(3) Uani 1 1 d U . .
O4 O 0.4591(4) 0.40815(15) 0.8438(3) 0.0522(11) Uani 1 1 d U B .
O81 O 0.4915(3) 0.49481(13) 0.9504(2) 0.0445(10) Uani 1 1 d U . .
O8 O 0.5601(4) 0.60204(16) 0.7952(3) 0.0612(12) Uani 1 1 d U . .
O1 O 0.7089(4) 0.56169(15) 1.0355(3) 0.0604(12) Uani 1 1 d U . .
O28 O 0.6663(4) 0.38675(14) 0.8889(3) 0.0577(12) Uani 1 1 d U . .
O21 O 0.5805(4) 0.50999(15) 0.7997(3) 0.0546(11) Uani 1 1 d U . .
O61 O 0.3289(4) 0.64326(15) 0.7829(3) 0.0651(13) Uani 1 1 d U . .
O62 O 0.1920(5) 0.6357(2) 0.6637(4) 0.0961(18) Uani 1 1 d U . .
O73 O 0.2932(3) 0.54033(13) 0.9609(3) 0.0479(10) Uani 1 1 d U . .
O72 O 0.4489(3) 0.59749(14) 0.9552(2) 0.0483(10) Uani 1 1 d U . .
O71 O 0.3731(3) 0.54160(14) 0.8119(2) 0.0479(10) Uani 1 1 d U . .
O74 O 0.1561(4) 0.57932(18) 0.7855(3) 0.0740(14) Uani 1 1 d DU . .
O19 O 0.2370(4) 0.64084(16) 0.9417(3) 0.0724(14) Uani 1 1 d U . .

loop_
_atom_site_aniso_label
_atom_site_aniso_U_11
_atom_site_aniso_U_22
_atom_site_aniso_U_33
_atom_site_aniso_U_23
_atom_site_aniso_U_13
_atom_site_aniso_U_12
Ni3 0.0618(6) 0.0521(5) 0.0291(4) -0.0048(3) 0.0087(4) -0.0002(5)
Ni1 0.0633(6) 0.0485(5) 0.0299(4) 0.0013(3) 0.0134(4) 0.0024(4)
Ni4 0.0670(6) 0.0558(6) 0.0329(4) 0.0025(4) 0.0088(4) 0.0086(5)
Ni2 0.0648(6) 0.0489(5) 0.0272(4) -0.0029(3) 0.0110(4) 0.0041(4)
C48 0.077(4) 0.067(4) 0.038(3) -0.003(3) 0.015(3) -0.015(4)
C1A 0.212(15) 0.172(12) 0.159(11) 0.018(10) 0.072(13) 0.044(11)
C41 0.082(5) 0.058(4) 0.033(3) -0.003(3) 0.004(3) -0.009(3)
C49 0.088(5) 0.054(4) 0.049(3) 0.003(3) 0.004(3) -0.008(4)
C54 0.087(5) 0.102(7) 0.063(4) -0.006(4) 0.007(4) -0.009(5)
C53 0.066(5) 0.123(8) 0.091(6) -0.003(5) -0.002(4) -0.011(5)
C52 0.086(5) 0.117(8) 0.070(5) -0.002(5) -0.019(5) -0.019(6)
C51 0.103(6) 0.126(8) 0.063(5) -0.026(5) -0.018(5) 0.008(7)
C50 0.104(6) 0.087(6) 0.046(4) -0.011(4) -0.004(4) 0.000(5)
C42 0.105(7) 0.061(5) 0.059(5) -0.010(4) -0.013(4) -0.007(4)
C47 0.142(9) 0.071(6) 0.160(10) -0.002(6) -0.005(7) -0.029(6)
C45 0.180(19) 0.095(13) 0.138(16) 0.020(15) 0.000(14) 0.021(13)
C44 0.155(18) 0.088(13) 0.083(12) -0.028(10) -0.005(12) 0.019(11)
C43 0.136(16) 0.101(14) 0.063(14) -0.036(14) -0.002(10) 0.026(11)
C46A 0.174(17) 0.066(9) 0.145(17) 0.003(12) 0.030(13) -0.018(11)
C45A 0.17(2) 0.102(13) 0.157(18) 0.017(13) 0.020(14) 0.021(12)
C44A 0.168(17) 0.074(13) 0.113(13) 0.010(12) 0.021(12) 0.047(14)
C43A 0.147(16) 0.086(13) 0.078(15) -0.013(11) -0.003(11) 0.036(10)
C8 0.081(5) 0.051(4) 0.058(4) 0.001(3) 0.027(4) 0.001(4)
C1 0.068(4) 0.056(4) 0.060(4) 0.004(3) 0.027(3) -0.003(3)
C9 0.103(6) 0.080(5) 0.065(4) 0.001(4) 0.041(4) -0.008(5)
C14 0.130(7) 0.186(10) 0.097(6) 0.075(7) 0.056(5) 0.047(8)
C13 0.204(11) 0.205(12) 0.119(8) 0.096(8) 0.092(8) 0.068(11)
C12 0.232(13) 0.167(11) 0.140(9) 0.047(9) 0.120(10) -0.010(12)
C11 0.172(10) 0.238(14) 0.125(9) -0.001(10) 0.091(8) -0.085(11)
C10 0.133(7) 0.211(11) 0.089(6) -0.001(7) 0.050(6) -0.075(9)
C2 0.083(5) 0.082(5) 0.066(5) 0.010(4) 0.022(4) -0.017(4)
C7 0.174(10) 0.092(6) 0.135(9) -0.025(7) -0.001(8) -0.034(6)
C6 0.211(14) 0.125(9) 0.164(13) -0.020(9) 0.007(11) -0.069(8)
C5 0.183(11) 0.193(12) 0.114(10) -0.001(10) -0.022(10) -0.084(11)
C4 0.115(8) 0.194(12) 0.168(12) 0.005(11) -0.037(8) -0.044(9)
C3 0.111(7) 0.133(8) 0.174(11) 0.010(8) -0.030(8) -0.015(6)
C28 0.077(5) 0.059(4) 0.033(3) -0.005(3) 0.015(3) -0.004(4)
C21 0.067(5) 0.057(4) 0.033(3) -0.001(3) 0.015(3) 0.003(3)
C29 0.065(5) 0.055(4) 0.046(4) -0.005(3) 0.013(3) 0.001(4)
C34 0.089(6) 0.065(4) 0.061(4) -0.005(4) 0.026(4) 0.002(4)
C33 0.120(8) 0.057(5) 0.097(6) -0.009(4) 0.049(6) 0.008(5)
C32 0.106(7) 0.083(5) 0.092(6) -0.002(5) 0.041(5) 0.020(5)
C31 0.108(7) 0.088(5) 0.092(6) -0.002(5) 0.058(5) 0.011(5)
C30 0.083(6) 0.066(5) 0.077(5) -0.009(4) 0.031(4) 0.002(4)
C22 0.103(6) 0.068(4) 0.036(3) 0.001(3) 0.028(4) 0.014(4)
C27 0.079(6) 0.118(6) 0.045(4) -0.012(4) 0.011(4) 0.011(5)
C26 0.158(10) 0.172(9) 0.039(4) -0.006(5) 0.028(5) 0.034(8)
C25 0.228(14) 0.156(9) 0.056(5) 0.031(6) 0.059(7) 0.061(9)
C24 0.221(12) 0.101(7) 0.084(6) 0.028(5) 0.088(7) 0.032(7)
C23 0.152(8) 0.070(5) 0.061(4) 0.003(4) 0.055(5) 0.007(5)
C61 0.081(5) 0.063(5) 0.053(4) 0.007(3) 0.009(4) 0.014(4)
C73 0.079(6) 0.089(6) 0.056(4) -0.003(4) 0.028(4) 0.006(5)
C72 0.083(5) 0.054(4) 0.060(4) -0.008(3) 0.026(4) -0.005(4)
C71 0.095(6) 0.074(5) 0.022(3) -0.003(3) 0.008(3) 0.007(4)
C74 0.077(6) 0.58(4) 0.25(2) 0.00(2) -0.020(10) -0.007(17)
C19 0.21(3) 0.064(13) 0.010(11) 0.002(10) 0.010(15) 0.047(17)
C19A 0.160(19) 0.094(15) 0.054(17) -0.024(11) -0.015(15) 0.069(13)
C62 0.095(6) 0.064(5) 0.050(4) 0.017(3) 0.014(4) 0.017(4)
C63 0.120(8) 0.088(6) 0.069(5) 0.008(4) 0.027(5) -0.010(5)
C64 0.143(9) 0.086(6) 0.113(6) 0.006(5) 0.055(7) -0.014(6)
C65 0.152(10) 0.102(8) 0.098(6) 0.028(6) 0.061(7) 0.008(6)
C66 0.142(10) 0.138(9) 0.060(5) 0.033(5) 0.030(5) 0.016(6)
C67 0.163(9) 0.087(6) 0.052(4) 0.010(4) 0.019(5) -0.002(6)
N4 0.061(3) 0.056(3) 0.034(3) -0.005(2) 0.009(2) -0.006(3)
N1 0.071(4) 0.053(3) 0.043(3) -0.001(2) 0.018(3) 0.001(3)
N21 0.064(4) 0.055(3) 0.029(2) 0.001(2) 0.008(2) 0.009(3)
O48 0.066(3) 0.077(3) 0.039(2) -0.011(2) 0.003(2) 0.000(3)
O1A 0.162(8) 0.177(8) 0.169(8) -0.010(7) 0.056(7) 0.016(6)
O4 0.060(3) 0.058(3) 0.036(2) -0.010(2) 0.006(2) 0.002(2)
O81 0.060(3) 0.049(2) 0.0239(19) -0.0039(16) 0.0093(18) 0.001(2)
O8 0.082(3) 0.065(3) 0.040(2) 0.008(2) 0.020(2) 0.000(3)
O1 0.069(3) 0.064(3) 0.048(3) 0.000(2) 0.013(2) -0.004(3)
O28 0.083(3) 0.054(3) 0.039(2) -0.0012(19) 0.019(2) 0.012(2)
O21 0.076(3) 0.053(3) 0.036(2) 0.0030(19) 0.016(2) 0.010(2)
O61 0.090(4) 0.062(3) 0.042(2) 0.009(2) 0.012(2) 0.006(3)
O62 0.093(4) 0.113(5) 0.070(4) 0.025(3) -0.006(3) -0.011(4)
O73 0.058(3) 0.053(3) 0.034(2) -0.0039(18) 0.014(2) 0.003(2)
O72 0.066(3) 0.045(2) 0.034(2) -0.0016(17) 0.0125(19) 0.002(2)
O71 0.063(3) 0.056(2) 0.0222(18) 0.0001(17) 0.0058(18) 0.005(2)
O74 0.062(3) 0.086(4) 0.068(3) 0.003(3) 0.003(3) 0.002(3)
O19 0.099(4) 0.068(3) 0.053(3) 0.007(2) 0.024(3) 0.034(3)

loop_
_atom_type_symbol
_atom_type_description
_atom_type_scat_dispersion_real
_atom_type_scat_dispersion_imag
_atom_type_scat_source
C C 0.0033 0.0016 'International Tables Vol C Tables 4.2.6.8 and 6.1.1.4'
H H 0.0000 0.0000 'International Tables Vol C Tables 4.2.6.8 and 6.1.1.4'
N N 0.0061 0.0033 'International Tables Vol C Tables 4.2.6.8 and 6.1.1.4'
O O 0.0106 0.0060 'International Tables Vol C Tables 4.2.6.8 and 6.1.1.4'
Ni Ni 0.3393 1.1124 'International Tables Vol C Tables 4.2.6.8 and 6.1.1.4'

loop_
_geom_angle_atom_site_label_1
_geom_angle_atom_site_label_2
_geom_angle_atom_site_label_3
_geom_angle
_geom_angle_site_symmetry_1
_geom_angle_site_symmetry_3
O81 Ni3 O1 103.24(17) . 3_667
O81 Ni3 N4 90.28(19) . .
O1 Ni3 N4 84.21(19) 3_667 .
O81 Ni3 O73 93.72(16) . .
O1 Ni3 O73 91.94(17) 3_667 .
N4 Ni3 O73 175.0(2) . .
O81 Ni3 O71 81.85(16) . .
O1 Ni3 O71 172.98(18) 3_667 .
N4 Ni3 O71 100.73(18) . .
O73 Ni3 O71 82.83(16) . .
O81 Ni3 O48 163.98(16) . .
O1 Ni3 O48 86.75(18) 3_667 .
N4 Ni3 O48 78.2(2) . .
O73 Ni3 O48 98.47(18) . .
O71 Ni3 O48 89.38(17) . .
N1 Ni1 O71 173.40(19) . .
N1 Ni1 O21 92.2(2) . .
O71 Ni1 O21 92.44(17) . .
N1 Ni1 O81 102.86(19) . .
O71 Ni1 O81 82.00(16) . .
O21 Ni1 O81 88.21(16) . .
N1 Ni1 O72 92.43(19) . .
O71 Ni1 O72 82.73(16) . .
O21 Ni1 O72 174.52(17) . .
O81 Ni1 O72 93.65(15) . .
N1 Ni1 O8 78.8(2) . .
O71 Ni1 O8 97.33(18) . .
O21 Ni1 O8 79.89(18) . .
O81 Ni1 O8 168.05(16) . .
O72 Ni1 O8 98.10(17) . .
O71 Ni4 O61 94.03(17) . .
O71 Ni4 O72 82.15(16) . .
O61 Ni4 O72 94.62(18) . .
O71 Ni4 O73 82.86(15) . .
O61 Ni4 O73 173.60(19) . .
O72 Ni4 O73 79.43(16) . .
O71 Ni4 O74 93.60(19) . .
O61 Ni4 O74 90.9(2) . .
O72 Ni4 O74 173.22(18) . .
O73 Ni4 O74 94.84(19) . .
O71 Ni4 O19 173.22(16) . .
O61 Ni4 O19 91.49(18) . .
O72 Ni4 O19 93.50(18) . .
O73 Ni4 O19 91.25(17) . .
O74 Ni4 O19 90.2(2) . .
N21 Ni2 O81 89.00(18) . .
N21 Ni2 O4 85.47(19) . .
O81 Ni2 O4 92.40(17) . .
N21 Ni2 O72 175.4(2) . 3_667
O81 Ni2 O72 95.54(15) . 3_667
O4 Ni2 O72 94.93(17) . 3_667
N21 Ni2 O73 99.90(19) . 3_667
O81 Ni2 O73 93.62(15) . 3_667
O4 Ni2 O73 171.99(17) . 3_667
O72 Ni2 O73 79.24(16) 3_667 3_667
N21 Ni2 O28 77.14(19) . .
O81 Ni2 O28 165.50(15) . .
O4 Ni2 O28 82.39(18) . .
O72 Ni2 O28 98.38(16) 3_667 .
O73 Ni2 O28 92.96(17) 3_667 .
O48 C48 C41 119.8(6) . .
O48 C48 C49 117.6(7) . .
C41 C48 C49 122.5(6) . .
N4 C41 C48 112.4(6) . .
N4 C41 C42 121.7(7) . .
C48 C41 C42 125.6(7) . .
C50 C49 C54 117.8(8) . .
C50 C49 C48 122.6(8) . .
C54 C49 C48 119.4(7) . .
C53 C54 C49 121.6(9) . .
C54 C53 C52 119.3(10) . .
C51 C52 C53 121.3(9) . .
C52 C51 C50 119.4(9) . .
C49 C50 C51 120.5(9) . .
C43A C42 C47 111(2) . .
C43A C42 C41 129(2) . .
C47 C42 C41 119.7(10) . .
C43A C42 C43 14(4) . .
C47 C42 C43 125(2) . .
C41 C42 C43 115.5(19) . .
C42 C47 C46A 139.5(18) . .
C42 C47 C46 107.9(17) . .
C46A C47 C46 33.8(17) . .
C45 C46 C47 122(3) . .
C44 C45 C46 118(3) . .
C45 C44 C43 121(3) . .
C44 C43 C42 122(3) . .
C47 C46A C45A 102(3) . .
C44A C45A C46A 128(4) . .
C45A C44A C43A 118(4) . .
C42 C43A C44A 116(3) . .
O8 C8 C9 119.0(7) . .
O8 C8 C1 119.2(6) . .
C9 C8 C1 121.7(7) . .
N1 C1 C2 121.8(7) . .
N1 C1 C8 110.9(6) . .
C2 C1 C8 126.8(7) . .
C10 C9 C14 118.5(9) . .
C10 C9 C8 124.6(9) . .
C14 C9 C8 116.7(9) . .
C9 C14 C13 120.5(12) . .
C12 C13 C14 120.2(13) . .
C11 C12 C13 117.4(12) . .
C12 C11 C10 124.1(14) . .
C9 C10 C11 119.3(12) . .
C7 C2 C3 115.7(11) . .
C7 C2 C1 119.8(10) . .
C3 C2 C1 124.3(9) . .
C2 C7 C6 121.4(14) . .
C5 C6 C7 120.9(16) . .
C4 C5 C6 117.3(17) . .
C5 C4 C3 123.7(17) . .
C4 C3 C2 120.8(13) . .
O28 C28 C21 119.2(6) . .
O28 C28 C29 118.1(6) . .
C21 C28 C29 122.8(6) . .
N21 C21 C28 111.9(5) . .
N21 C21 C22 120.5(6) . .
C28 C21 C22 127.5(6) . .
C30 C29 C34 118.9(7) . .
C30 C29 C28 122.5(7) . .
C34 C29 C28 118.4(6) . .
C33 C34 C29 119.8(8) . .
C32 C33 C34 121.2(8) . .
C33 C32 C31 118.6(8) . .
C30 C31 C32 121.1(8) . .
C29 C30 C31 120.5(8) . .
C27 C22 C23 118.7(7) . .
C27 C22 C21 121.8(7) . .
C23 C22 C21 119.5(6) . .
C22 C27 C26 121.0(9) . .
C25 C26 C27 119.4(10) . .
C26 C25 C24 121.8(10) . .
C25 C24 C23 118.7(11) . .
C22 C23 C24 120.3(9) . .
O61 C61 O62 125.4(7) . .
O61 C61 C62 117.5(7) . .
O62 C61 C62 117.1(7) . .
C63 C62 C67 117.8(8) . .
C63 C62 C61 121.1(7) . .
C67 C62 C61 121.1(8) . .
C62 C63 C64 120.4(9) . .
C65 C64 C63 119.9(11) . .
C66 C65 C64 120.1(10) . .
C65 C66 C67 120.2(10) . .
C66 C67 C62 121.5(10) . .
O4 N4 C41 119.2(6) . .
O4 N4 Ni3 123.0(4) . .
C41 N4 Ni3 115.4(5) . .
O1 N1 C1 116.1(6) . .
O1 N1 Ni1 127.2(4) . .
C1 N1 Ni1 116.3(5) . .
O21 N21 C21 118.6(5) . .
O21 N21 Ni2 122.7(4) . .
C21 N21 Ni2 117.1(4) . .
C48 O48 Ni3 112.2(5) . .
N4 O4 Ni2 117.4(3) . .
O81 O81 Ni3 112.5(4) 3_667 .
O81 O81 Ni2 108.1(3) 3_667 .
Ni3 O81 Ni2 113.16(17) . .
O81 O81 Ni1 110.3(3) 3_667 .
Ni3 O81 Ni1 98.14(16) . .
Ni2 O81 Ni1 114.49(19) . .
C8 O8 Ni1 112.3(4) . .
N1 O1 Ni3 125.8(4) . 3_667
C28 O28 Ni2 113.3(4) . .
N21 O21 Ni1 119.7(3) . .
C61 O61 Ni4 129.0(5) . .
C73 O73 Ni3 115.3(4) . .
C73 O73 Ni4 120.0(4) . .
Ni3 O73 Ni4 95.87(16) . .
C73 O73 Ni2 116.5(4) . 3_667
Ni3 O73 Ni2 108.92(19) . 3_667
Ni4 O73 Ni2 97.17(17) . 3_667
C72 O72 Ni2 114.7(3) . 3_667
C72 O72 Ni1 118.9(4) . .
Ni2 O72 Ni1 108.62(18) 3_667 .
C72 O72 Ni4 116.9(4) . .
Ni2 O72 Ni4 99.03(18) 3_667 .
Ni1 O72 Ni4 95.66(16) . .
C71 O71 Ni1 116.8(4) . .
C71 O71 Ni4 121.1(4) . .
Ni1 O71 Ni4 98.21(16) . .
C71 O71 Ni3 121.3(4) . .
Ni1 O71 Ni3 97.50(16) . .
Ni4 O71 Ni3 96.78(16) . .
C74 O74 Ni4 137.0(9) . .
C19 O19 C19A 20.8(19) . .
C19 O19 Ni4 134.6(13) . .
C19A O19 Ni4 121.0(11) . .

loop_
_geom_bond_atom_site_label_1
_geom_bond_atom_site_label_2
_geom_bond_distance
_geom_bond_site_symmetry_2
Ni3 O81 2.016(4) .
Ni3 O1 2.021(4) 3_667
Ni3 N4 2.035(5) .
Ni3 O73 2.061(4) .
Ni3 O71 2.067(4) .
Ni3 O48 2.112(5) .
Ni1 N1 2.022(6) .
Ni1 O71 2.023(4) .
Ni1 O21 2.054(4) .
Ni1 O81 2.055(4) .
Ni1 O72 2.074(4) .
Ni1 O8 2.089(4) .
Ni4 O71 2.045(4) .
Ni4 O61 2.047(4) .
Ni4 O72 2.076(4) .
Ni4 O73 2.081(4) .
Ni4 O74 2.085(5) .
Ni4 O19 2.090(5) .
Ni2 N21 2.036(5) .
Ni2 O81 2.042(4) .
Ni2 O4 2.048(4) .
Ni2 O72 2.056(4) 3_667
Ni2 O73 2.109(4) 3_667
Ni2 O28 2.109(4) .
C48 O48 1.256(8) .
C48 C41 1.458(10) .
C48 C49 1.488(10) .
C1A O1A 1.461(16) .
C41 N4 1.334(8) .
C41 C42 1.488(11) .
C49 C50 1.379(10) .
C49 C54 1.384(11) .
C54 C53 1.357(11) .
C53 C52 1.375(13) .
C52 C51 1.340(12) .
C51 C50 1.396(11) .
C42 C43A 1.25(5) .
C42 C47 1.321(13) .
C42 C43 1.49(4) .
C47 C46A 1.35(2) .
C47 C46 1.65(4) .
C46 C45 1.43(5) .
C45 C44 1.29(4) .
C44 C43 1.39(5) .
C46A C45A 1.35(5) .
C45A C44A 1.18(5) .
C44A C43A 1.55(6) .
C8 O8 1.232(8) .
C8 C9 1.487(10) .
C8 C1 1.509(10) .
C1 N1 1.331(8) .
C1 C2 1.469(11) .
C9 C10 1.364(13) .
C9 C14 1.375(12) .
C14 C13 1.402(13) .
C13 C12 1.399(18) .
C12 C11 1.305(19) .
C11 C10 1.402(14) .
C2 C7 1.354(12) .
C2 C3 1.367(13) .
C7 C6 1.380(17) .
C6 C5 1.33(2) .
C5 C4 1.316(19) .
C4 C3 1.339(15) .
C28 O28 1.267(7) .
C28 C21 1.464(9) .
C28 C29 1.468(9) .
C21 N21 1.326(7) .
C21 C22 1.500(8) .
C29 C30 1.371(9) .
C29 C34 1.404(9) .
C34 C33 1.377(10) .
C33 C32 1.374(11) .
C32 C31 1.383(11) .
C31 C30 1.375(10) .
C22 C27 1.377(10) .
C22 C23 1.394(10) .
C27 C26 1.385(12) .
C26 C25 1.355(15) .
C25 C24 1.373(16) .
C24 C23 1.397(11) .
C61 O61 1.260(8) .
C61 O62 1.274(9) .
C61 C62 1.505(10) .
C73 O73 1.422(8) .
C72 O72 1.449(7) .
C71 O71 1.439(6) .
C74 O74 1.373(12) .
C19 O19 1.41(3) .
C19A O19 1.43(3) .
C62 C63 1.361(11) .
C62 C67 1.386(10) .
C63 C64 1.391(12) .
C64 C65 1.375(14) .
C65 C66 1.336(14) .
C66 C67 1.370(12) .
N4 O4 1.290(6) .
N1 O1 1.301(6) .
N21 O21 1.289(6) .
O81 O81 1.508(7) 3_667
O1 Ni3 2.021(4) 3_667
O73 Ni2 2.109(4) 3_667
O72 Ni2 2.056(4) 3_667
